data_7112579
loop_
_publ_author_name
'Saiai, Aroonchai'
'Bielig, Harald'
'Velder, Janna'
'Neud\"orfl, J\"org-Martin'
'Menning, Maureen'
'Kufer, Thomas A.'
'Schmalz, Hans-G\"unther'

_publ_section_title
;
 Hydrophenalene--Cr(CO)3 complexes as anti-inflammatory agents based on
 specific inhibition of NOD2 signalling: a SAR study
;
_journal_issue 11
_journal_name_full MedChemComm
_journal_page_first 1377
_journal_paper_doi 10.1039/c2md20221b
_journal_volume 3
_journal_year 2012
_chemical_formula_moiety 'C29 H31 Cr F O5'
_chemical_formula_sum 'C29 H31 Cr F O5'
_chemical_formula_weight 530.54
_chemical_name_systematic
;
?
;
_space_group_IT_number 2
_symmetry_cell_setting triclinic
_symmetry_space_group_name_Hall '-P 1'
_symmetry_space_group_name_H-M 'P -1'
_atom_sites_solution_hydrogens geom
_atom_sites_solution_primary direct
_atom_sites_solution_secondary difmap
_audit_creation_method SHELXL-97
_cell_angle_alpha 68.848(3)
_cell_angle_beta 81.683(3)
_cell_angle_gamma 81.459(2)
_cell_formula_units_Z 2
_cell_length_a 7.9722(4)
_cell_length_b 12.8619(7)
_cell_length_c 13.5661(5)
_cell_measurement_reflns_used 7740
_cell_measurement_temperature 100(2)
_cell_measurement_theta_max 27.00
_cell_measurement_theta_min 1.62
_cell_volume 1276.66(11)
_computing_cell_refinement 'Nonius DENZO (Otwinowski, Minor 1997)'
_computing_data_collection 'Nonius COLLECT'
_computing_data_reduction 'Nonius DENZO (Otwinowski, Minor 1997)'
_computing_molecular_graphics 'SCHAKAL99 (E. Keller 1999)'
_computing_publication_material 'PLATON (A. L. Spek 1980-2004)'
_computing_structure_refinement 'SHELXL-97 (Sheldrick, 1997)'
_computing_structure_solution 'SHELXS-97 (Sheldrick, 1997)'
_diffrn_ambient_temperature 100(2)
_diffrn_measured_fraction_theta_full 0.997
_diffrn_measured_fraction_theta_max 0.997
_diffrn_measurement_device_type 'Nonius KappaCCD'
_diffrn_measurement_method Phi/Omega-Scans
_diffrn_radiation_monochromator graphite
_diffrn_radiation_source 'fine-focus sealed tube'
_diffrn_radiation_type MoK\a
_diffrn_radiation_wavelength 0.71073
_diffrn_reflns_av_R_equivalents 0.0176
_diffrn_reflns_av_sigmaI/netI 0.0523
_diffrn_reflns_limit_h_max 10
_diffrn_reflns_limit_h_min -9
_diffrn_reflns_limit_k_max 11
_diffrn_reflns_limit_k_min -16
_diffrn_reflns_limit_l_max 17
_diffrn_reflns_limit_l_min -17
_diffrn_reflns_number 7740
_diffrn_reflns_theta_full 27.00
_diffrn_reflns_theta_max 27.00
_diffrn_reflns_theta_min 1.62
_exptl_absorpt_coefficient_mu 0.493
_exptl_absorpt_correction_type none
_exptl_crystal_colour yellow
_exptl_crystal_density_diffrn 1.380
_exptl_crystal_density_method 'not measured'
_exptl_crystal_description prism
_exptl_crystal_F_000 556
_exptl_crystal_size_max .3
_exptl_crystal_size_mid .2
_exptl_crystal_size_min .1
_refine_diff_density_max 0.457
_refine_diff_density_min -0.335
_refine_diff_density_rms 0.055
_refine_ls_extinction_method none
_refine_ls_goodness_of_fit_ref 1.059
_refine_ls_hydrogen_treatment constr
_refine_ls_matrix_type full
_refine_ls_number_parameters 328
_refine_ls_number_reflns 5554
_refine_ls_number_restraints 0
_refine_ls_restrained_S_all 1.059
_refine_ls_R_factor_all 0.0510
_refine_ls_R_factor_gt 0.0354
_refine_ls_shift/su_max 0.001
_refine_ls_shift/su_mean 0.000
_refine_ls_structure_factor_coef Fsqd
_refine_ls_weighting_details 'calc w=1/[\s^2^(Fo^2^)+(0.0358P)^2^+0.2863P] where P=(Fo^2^+2Fc^2^)/3'
_refine_ls_weighting_scheme calc
_refine_ls_wR_factor_gt 0.0853
_refine_ls_wR_factor_ref 0.0903
_reflns_number_gt 4396
_reflns_number_total 5554
_reflns_threshold_expression >2sigma(I)
_cod_data_source_file c2md20221b.txt
_cod_data_source_block asch117
_cod_original_sg_symbol_H-M P
_cod_database_code 7112579

loop_
_symmetry_equiv_pos_as_xyz
'x, y, z'
'-x, -y, -z'

loop_
_atom_site_label
_atom_site_type_symbol
_atom_site_fract_x
_atom_site_fract_y
_atom_site_fract_z
_atom_site_U_iso_or_equiv
_atom_site_adp_type
_atom_site_occupancy
_atom_site_symmetry_multiplicity
_atom_site_calc_flag
_atom_site_refinement_flags
Cr1 Cr 0.52063(4) 0.40152(2) 0.30564(2) 0.01478(9) Uani 1 1 d .
F1 F 0.91032(15) 1.01417(11) 0.10619(9) 0.0368(3) Uani 1 1 d .
O1 O 0.70278(18) 0.57802(12) 0.13189(11) 0.0309(3) Uani 1 1 d .
O2 O 0.80375(18) 0.36498(13) 0.44280(11) 0.0334(4) Uani 1 1 d .
O3 O 0.72594(18) 0.23482(13) 0.21718(11) 0.0322(3) Uani 1 1 d .
O4 O 0.35578(17) 0.39821(11) 0.54677(9) 0.0219(3) Uani 1 1 d .
O5 O 0.34424(16) 0.70026(10) 0.19923(9) 0.0178(3) Uani 1 1 d .
C1 C 0.6310(2) 0.51096(16) 0.19945(14) 0.0193(4) Uani 1 1 d .
C2 C 0.6938(3) 0.38145(16) 0.39012(14) 0.0224(4) Uani 1 1 d .
C3 C 0.6464(2) 0.29967(17) 0.25211(14) 0.0206(4) Uani 1 1 d .
C4 C 0.3316(2) 0.39693(16) 0.45037(13) 0.0175(4) Uani 1 1 d .
C5 C 0.3912(3) 0.29258(16) 0.62939(13) 0.0223(4) Uani 1 1 d .
H5A H 0.2958 0.2476 0.6431 0.033 Uiso 1 1 calc R
H5B H 0.4064 0.3055 0.6943 0.033 Uiso 1 1 calc R
H5C H 0.4955 0.2525 0.6071 0.033 Uiso 1 1 calc R
C6 C 0.3104(2) 0.50268(15) 0.37079(13) 0.0170(4) Uani 1 1 d .
H6 H 0.3190 0.5682 0.3859 0.020 Uiso 1 1 calc R
C7 C 0.2762(2) 0.51236(15) 0.26826(12) 0.0152(4) Uani 1 1 d .
C8 C 0.2713(2) 0.41502(15) 0.24305(12) 0.0146(4) Uani 1 1 d .
C9 C 0.2989(2) 0.30837(15) 0.32289(13) 0.0156(4) Uani 1 1 d .
C10 C 0.3313(2) 0.29991(16) 0.42588(13) 0.0176(4) Uani 1 1 d .
H10 H 0.3530 0.2282 0.4784 0.021 Uiso 1 1 calc R
C11 C 0.2879(2) 0.19914(15) 0.30536(13) 0.0164(4) Uani 1 1 d .
H11 H 0.3927 0.1479 0.3296 0.020 Uiso 1 1 calc R
C12 C 0.2810(2) 0.21580(16) 0.18785(13) 0.0188(4) Uani 1 1 d .
H12A H 0.3976 0.2209 0.1509 0.023 Uiso 1 1 calc R
H12B H 0.2367 0.1501 0.1829 0.023 Uiso 1 1 calc R
C13 C 0.1669(2) 0.32217(16) 0.13306(13) 0.0186(4) Uani 1 1 d .
H13A H 0.1554 0.3271 0.0598 0.022 Uiso 1 1 calc R
H13B H 0.0519 0.3198 0.1723 0.022 Uiso 1 1 calc R
C14 C 0.2459(2) 0.42428(15) 0.13035(13) 0.0165(4) Uani 1 1 d .
H14 H 0.3616 0.4230 0.0906 0.020 Uiso 1 1 calc R
C15 C 0.1470(2) 0.53568(16) 0.07276(14) 0.0195(4) Uani 1 1 d .
H15A H 0.0281 0.5374 0.1060 0.023 Uiso 1 1 calc R
H15B H 0.1444 0.5436 -0.0024 0.023 Uiso 1 1 calc R
C16 C 0.2300(2) 0.63287(15) 0.07784(13) 0.0189(4) Uani 1 1 d .
H16A H 0.1704 0.7046 0.0346 0.023 Uiso 1 1 calc R
H16B H 0.3502 0.6291 0.0470 0.023 Uiso 1 1 calc R
C17 C 0.2241(2) 0.63038(15) 0.19193(13) 0.0171(4) Uani 1 1 d .
C18 C 0.3093(3) 0.81827(16) 0.14349(15) 0.0239(4) Uani 1 1 d .
H18A H 0.2153 0.8507 0.1833 0.029 Uiso 1 1 calc R
H18B H 0.2749 0.8315 0.0723 0.029 Uiso 1 1 calc R
C19 C 0.4689(2) 0.87192(15) 0.13304(13) 0.0193(4) Uani 1 1 d .
C20 C 0.4780(3) 0.94280(16) 0.18821(14) 0.0215(4) Uani 1 1 d .
H20 H 0.3815 0.9581 0.2328 0.026 Uiso 1 1 calc R
C21 C 0.6263(3) 0.99173(16) 0.17926(14) 0.0241(4) Uani 1 1 d .
H21 H 0.6322 1.0407 0.2166 0.029 Uiso 1 1 calc R
C22 C 0.7641(3) 0.96719(17) 0.11489(14) 0.0242(4) Uani 1 1 d .
C23 C 0.7600(3) 0.89776(17) 0.05823(14) 0.0245(4) Uani 1 1 d .
H23 H 0.8569 0.8829 0.0137 0.029 Uiso 1 1 calc R
C24 C 0.6111(3) 0.85047(16) 0.06800(13) 0.0227(4) Uani 1 1 d .
H24 H 0.6057 0.8024 0.0296 0.027 Uiso 1 1 calc R
C25 C 0.0439(2) 0.66526(17) 0.23496(14) 0.0219(4) Uani 1 1 d .
H25A H 0.0477 0.6708 0.3048 0.033 Uiso 1 1 calc R
H25B H -0.0318 0.6091 0.2416 0.033 Uiso 1 1 calc R
H25C H 0.0008 0.7382 0.1859 0.033 Uiso 1 1 calc R
C26 C 0.1312(2) 0.14182(15) 0.37446(13) 0.0192(4) Uani 1 1 d .
H26A H 0.1202 0.1512 0.4445 0.023 Uiso 1 1 calc R
H26B H 0.0268 0.1796 0.3397 0.023 Uiso 1 1 calc R
C27 C 0.1451(3) 0.01823(17) 0.39090(14) 0.0262(5) Uani 1 1 d .
C28 C 0.0471(3) -0.0220(2) 0.34487(17) 0.0391(6) Uani 1 1 d .
H28A H 0.0581 -0.1001 0.3567 0.047 Uiso 1 1 calc R
H28B H -0.0341 0.0272 0.3001 0.047 Uiso 1 1 calc R
C29 C 0.2760(3) -0.05617(19) 0.46270(17) 0.0382(6) Uani 1 1 d .
H29A H 0.2628 -0.1349 0.4766 0.057 Uiso 1 1 calc R
H29B H 0.2596 -0.0420 0.5300 0.057 Uiso 1 1 calc R
H29C H 0.3906 -0.0398 0.4282 0.057 Uiso 1 1 calc R

loop_
_atom_site_aniso_label
_atom_site_aniso_U_11
_atom_site_aniso_U_22
_atom_site_aniso_U_33
_atom_site_aniso_U_23
_atom_site_aniso_U_13
_atom_site_aniso_U_12
Cr1 0.01581(16) 0.01361(16) 0.01451(15) -0.00366(11) -0.00420(10) -0.00073(12)
F1 0.0290(7) 0.0432(8) 0.0391(7) -0.0100(6) -0.0046(5) -0.0162(6)
O1 0.0230(8) 0.0241(8) 0.0350(8) -0.0006(6) 0.0063(6) -0.0036(7)
O2 0.0295(8) 0.0376(9) 0.0400(8) -0.0193(7) -0.0200(7) 0.0066(7)
O3 0.0233(8) 0.0326(9) 0.0498(9) -0.0270(7) 0.0002(6) -0.0020(7)
O4 0.0359(8) 0.0171(7) 0.0123(6) -0.0040(5) -0.0064(5) -0.0007(6)
O5 0.0209(7) 0.0113(7) 0.0199(6) -0.0017(5) -0.0072(5) -0.0021(5)
C1 0.0145(9) 0.0194(10) 0.0232(9) -0.0069(8) -0.0047(7) 0.0022(8)
C2 0.0252(11) 0.0188(11) 0.0238(10) -0.0087(8) -0.0037(8) 0.0003(9)
C3 0.0159(10) 0.0223(11) 0.0241(9) -0.0065(8) -0.0026(7) -0.0068(8)
C4 0.0182(10) 0.0196(10) 0.0141(8) -0.0053(7) -0.0022(7) -0.0009(8)
C5 0.0329(11) 0.0191(10) 0.0122(8) -0.0016(7) -0.0062(7) -0.0002(9)
C6 0.0204(10) 0.0144(10) 0.0172(9) -0.0063(7) -0.0037(7) -0.0011(8)
C7 0.0118(9) 0.0169(10) 0.0151(8) -0.0032(7) -0.0006(6) -0.0023(7)
C8 0.0120(9) 0.0153(10) 0.0157(8) -0.0039(7) -0.0023(6) -0.0016(7)
C9 0.0138(9) 0.0161(10) 0.0160(8) -0.0048(7) -0.0003(6) -0.0019(7)
C10 0.0210(10) 0.0146(10) 0.0146(8) -0.0017(7) -0.0021(7) -0.0021(8)
C11 0.0180(10) 0.0131(9) 0.0170(8) -0.0038(7) -0.0024(7) -0.0014(8)
C12 0.0232(10) 0.0174(10) 0.0170(9) -0.0066(7) -0.0007(7) -0.0057(8)
C13 0.0223(10) 0.0188(10) 0.0154(8) -0.0047(7) -0.0049(7) -0.0050(8)
C14 0.0151(9) 0.0184(10) 0.0153(8) -0.0046(7) -0.0024(7) -0.0017(8)
C15 0.0223(10) 0.0187(10) 0.0176(9) -0.0041(7) -0.0078(7) -0.0023(8)
C16 0.0227(10) 0.0147(10) 0.0173(9) -0.0018(7) -0.0070(7) -0.0007(8)
C17 0.0183(10) 0.0142(10) 0.0180(9) -0.0029(7) -0.0055(7) -0.0024(8)
C18 0.0261(11) 0.0124(10) 0.0300(10) -0.0012(8) -0.0095(8) -0.0015(8)
C19 0.0242(10) 0.0108(9) 0.0187(9) 0.0017(7) -0.0088(7) -0.0006(8)
C20 0.0247(11) 0.0157(10) 0.0212(9) -0.0036(7) -0.0026(7) 0.0001(8)
C21 0.0321(12) 0.0171(10) 0.0248(10) -0.0068(8) -0.0083(8) -0.0034(9)
C22 0.0243(11) 0.0224(11) 0.0220(9) 0.0012(8) -0.0076(8) -0.0077(9)
C23 0.0263(11) 0.0229(11) 0.0195(9) -0.0022(8) -0.0021(8) -0.0011(9)
C24 0.0340(12) 0.0162(10) 0.0168(9) -0.0031(7) -0.0072(8) -0.0017(9)
C25 0.0189(10) 0.0188(10) 0.0261(10) -0.0054(8) -0.0046(8) 0.0002(8)
C26 0.0210(10) 0.0162(10) 0.0192(9) -0.0042(7) -0.0003(7) -0.0045(8)
C27 0.0288(11) 0.0250(12) 0.0239(10) -0.0089(8) 0.0095(8) -0.0106(9)
C28 0.0472(15) 0.0394(14) 0.0369(12) -0.0206(11) 0.0128(10) -0.0213(12)
C29 0.0413(14) 0.0213(12) 0.0395(12) -0.0004(9) 0.0058(10) -0.0006(10)

loop_
_atom_type_symbol
_atom_type_description
_atom_type_scat_dispersion_real
_atom_type_scat_dispersion_imag
_atom_type_scat_source
C C 0.0033 0.0016 'International Tables Vol C Tables 4.2.6.8 and 6.1.1.4'
H H 0.0000 0.0000 'International Tables Vol C Tables 4.2.6.8 and 6.1.1.4'
Cr Cr 0.3209 0.6236 'International Tables Vol C Tables 4.2.6.8 and 6.1.1.4'
F F 0.0171 0.0103 'International Tables Vol C Tables 4.2.6.8 and 6.1.1.4'
O O 0.0106 0.0060 'International Tables Vol C Tables 4.2.6.8 and 6.1.1.4'

loop_
_geom_angle_atom_site_label_1
_geom_angle_atom_site_label_2
_geom_angle_atom_site_label_3
_geom_angle
C3 Cr1 C1 87.71(8)
C3 Cr1 C2 87.79(8)
C1 Cr1 C2 89.50(8)
C3 Cr1 C9 86.96(8)
C1 Cr1 C9 136.73(7)
C2 Cr1 C9 133.09(8)
C3 Cr1 C10 103.05(8)
C1 Cr1 C10 165.93(7)
C2 Cr1 C10 99.81(8)
C9 Cr1 C10 37.22(6)
C3 Cr1 C8 100.61(7)
C1 Cr1 C8 102.54(7)
C2 Cr1 C8 165.49(7)
C9 Cr1 C8 37.15(6)
C10 Cr1 C8 66.91(6)
C3 Cr1 C7 134.41(7)
C1 Cr1 C7 87.98(7)
C2 Cr1 C7 137.52(7)
C9 Cr1 C7 66.37(6)
C10 Cr1 C7 78.02(6)
C8 Cr1 C7 36.99(6)
C3 Cr1 C6 165.16(8)
C1 Cr1 C6 102.09(7)
C2 Cr1 C6 103.25(7)
C9 Cr1 C6 78.26(7)
C10 Cr1 C6 65.65(7)
C8 Cr1 C6 66.61(6)
C7 Cr1 C6 36.74(6)
C3 Cr1 C4 136.89(8)
C1 Cr1 C4 135.08(7)
C2 Cr1 C4 87.76(7)
C9 Cr1 C4 65.87(6)
C10 Cr1 C4 36.17(6)
C8 Cr1 C4 78.02(6)
C7 Cr1 C4 65.38(6)
C6 Cr1 C4 36.09(6)
C4 O4 C5 117.88(14)
C18 O5 C17 115.79(13)
O1 C1 Cr1 178.45(17)
O2 C2 Cr1 177.48(17)
O3 C3 Cr1 179.40(16)
O4 C4 C10 125.04(16)
O4 C4 C6 115.22(16)
C10 C4 C6 119.72(15)
O4 C4 Cr1 130.83(13)
C10 C4 Cr1 69.89(10)
C6 C4 Cr1 70.41(10)
O4 C5 H5A 109.5
O4 C5 H5B 109.5
H5A C5 H5B 109.5
O4 C5 H5C 109.5
H5A C5 H5C 109.5
H5B C5 H5C 109.5
C4 C6 C7 120.41(16)
C4 C6 Cr1 73.50(10)
C7 C6 Cr1 71.52(10)
C4 C6 H6 119.8
C7 C6 H6 119.8
Cr1 C6 H6 127.2
C6 C7 C8 120.39(16)
C6 C7 C17 117.15(15)
C8 C7 C17 122.05(14)
C6 C7 Cr1 71.74(10)
C8 C7 Cr1 71.13(10)
C17 C7 Cr1 136.25(12)
C9 C8 C7 118.78(15)
C9 C8 C14 120.32(15)
C7 C8 C14 120.84(15)
C9 C8 Cr1 70.93(10)
C7 C8 Cr1 71.88(10)
C14 C8 Cr1 126.11(12)
C8 C9 C10 120.23(16)
C8 C9 C11 122.78(14)
C10 C9 C11 116.93(15)
C8 C9 Cr1 71.92(10)
C10 C9 Cr1 71.90(11)
C11 C9 Cr1 130.81(12)
C4 C10 C9 120.32(16)
C4 C10 Cr1 73.94(11)
C9 C10 Cr1 70.89(10)
C4 C10 H10 119.8
C9 C10 H10 119.8
Cr1 C10 H10 127.4
C9 C11 C12 112.67(15)
C9 C11 C26 110.04(14)
C12 C11 C26 110.57(14)
C9 C11 H11 107.8
C12 C11 H11 107.8
C26 C11 H11 107.8
C13 C12 C11 111.40(14)
C13 C12 H12A 109.3
C11 C12 H12A 109.3
C13 C12 H12B 109.3
C11 C12 H12B 109.3
H12A C12 H12B 108.0
C14 C13 C12 109.22(14)
C14 C13 H13A 109.8
C12 C13 H13A 109.8
C14 C13 H13B 109.8
C12 C13 H13B 109.8
H13A C13 H13B 108.3
C15 C14 C13 113.81(15)
C15 C14 C8 111.14(14)
C13 C14 C8 110.24(14)
C15 C14 H14 107.1
C13 C14 H14 107.1
C8 C14 H14 107.1
C14 C15 C16 110.42(14)
C14 C15 H15A 109.6
C16 C15 H15A 109.6
C14 C15 H15B 109.6
C16 C15 H15B 109.6
H15A C15 H15B 108.1
C15 C16 C17 111.84(15)
C15 C16 H16A 109.2
C17 C16 H16A 109.2
C15 C16 H16B 109.2
C17 C16 H16B 109.2
H16A C16 H16B 107.9
O5 C17 C16 110.76(15)
O5 C17 C7 105.55(13)
C16 C17 C7 111.67(14)
O5 C17 C25 110.52(14)
C16 C17 C25 111.94(14)
C7 C17 C25 106.12(14)
O5 C18 C19 107.79(14)
O5 C18 H18A 110.1
C19 C18 H18A 110.1
O5 C18 H18B 110.1
C19 C18 H18B 110.1
H18A C18 H18B 108.5
C20 C19 C24 118.84(18)
C20 C19 C18 120.95(17)
C24 C19 C18 120.21(17)
C19 C20 C21 120.96(18)
C19 C20 H20 119.5
C21 C20 H20 119.5
C22 C21 C20 118.13(18)
C22 C21 H21 120.9
C20 C21 H21 120.9
F1 C22 C21 118.53(18)
F1 C22 C23 118.73(18)
C21 C22 C23 122.74(19)
C22 C23 C24 118.12(18)
C22 C23 H23 120.9
C24 C23 H23 120.9
C23 C24 C19 121.21(18)
C23 C24 H24 119.4
C19 C24 H24 119.4
C17 C25 H25A 109.5
C17 C25 H25B 109.5
H25A C25 H25B 109.5
C17 C25 H25C 109.5
H25A C25 H25C 109.5
H25B C25 H25C 109.5
C27 C26 C11 112.60(15)
C27 C26 H26A 109.1
C11 C26 H26A 109.1
C27 C26 H26B 109.1
C11 C26 H26B 109.1
H26A C26 H26B 107.8
C28 C27 C29 122.2(2)
C28 C27 C26 121.7(2)
C29 C27 C26 116.11(18)
C27 C28 H28A 120.0
C27 C28 H28B 120.0
H28A C28 H28B 120.0
C27 C29 H29A 109.5
C27 C29 H29B 109.5
H29A C29 H29B 109.5
C27 C29 H29C 109.5
H29A C29 H29C 109.5
H29B C29 H29C 109.5

loop_
_geom_bond_atom_site_label_1
_geom_bond_atom_site_label_2
_geom_bond_distance
Cr1 C3 1.826(2)
Cr1 C1 1.835(2)
Cr1 C2 1.8505(19)
Cr1 C9 2.2188(19)
Cr1 C10 2.2320(19)
Cr1 C8 2.2317(17)
Cr1 C7 2.2416(17)
Cr1 C6 2.2443(17)
Cr1 C4 2.2840(17)
F1 C22 1.362(2)
O1 C1 1.156(2)
O2 C2 1.158(2)
O3 C3 1.168(2)
O4 C4 1.3555(19)
O4 C5 1.435(2)
O5 C18 1.435(2)
O5 C17 1.443(2)
C4 C10 1.403(3)
C4 C6 1.403(2)
C5 H5A 0.9800
C5 H5B 0.9800
C5 H5C 0.9800
C6 C7 1.414(2)
C6 H6 0.9500
C7 C8 1.419(2)
C7 C17 1.534(2)
C8 C9 1.418(2)
C8 C14 1.531(2)
C9 C10 1.420(2)
C9 C11 1.524(2)
C10 H10 0.9500
C11 C12 1.538(2)
C11 C26 1.555(3)
C11 H11 1.0000
C12 C13 1.531(2)
C12 H12A 0.9900
C12 H12B 0.9900
C13 C14 1.525(3)
C13 H13A 0.9900
C13 H13B 0.9900
C14 C15 1.523(2)
C14 H14 1.0000
C15 C16 1.525(3)
C15 H15A 0.9900
C15 H15B 0.9900
C16 C17 1.531(2)
C16 H16A 0.9900
C16 H16B 0.9900
C17 C25 1.537(3)
C18 C19 1.501(3)
C18 H18A 0.9900
C18 H18B 0.9900
C19 C20 1.387(3)
C19 C24 1.390(3)
C20 C21 1.390(3)
C20 H20 0.9500
C21 C22 1.374(3)
C21 H21 0.9500
C22 C23 1.379(3)
C23 C24 1.381(3)
C23 H23 0.9500
C24 H24 0.9500
C25 H25A 0.9800
C25 H25B 0.9800
C25 H25C 0.9800
C26 C27 1.513(3)
C26 H26A 0.9900
C26 H26B 0.9900
C27 C28 1.328(3)
C27 C29 1.510(3)
C28 H28A 0.9500
C28 H28B 0.9500
C29 H29A 0.9800
C29 H29B 0.9800
C29 H29C 0.9800

loop_
_geom_torsion_atom_site_label_1
_geom_torsion_atom_site_label_2
_geom_torsion_atom_site_label_3
_geom_torsion_atom_site_label_4
_geom_torsion
C3 Cr1 C1 O1 -5(6)
C2 Cr1 C1 O1 83(6)
C9 Cr1 C1 O1 -88(6)
C10 Cr1 C1 O1 -146(6)
C8 Cr1 C1 O1 -106(6)
C7 Cr1 C1 O1 -140(6)
C6 Cr1 C1 O1 -174(100)
C4 Cr1 C1 O1 169(6)
C3 Cr1 C2 O2 -26(4)
C1 Cr1 C2 O2 -114(4)
C9 Cr1 C2 O2 57(4)
C10 Cr1 C2 O2 77(4)
C8 Cr1 C2 O2 100(4)
C7 Cr1 C2 O2 160(4)
C6 Cr1 C2 O2 144(4)
C4 Cr1 C2 O2 111(4)
C1 Cr1 C3 O3 -78(19)
C2 Cr1 C3 O3 -167(100)
C9 Cr1 C3 O3 59(19)
C10 Cr1 C3 O3 93(19)
C8 Cr1 C3 O3 25(19)
C7 Cr1 C3 O3 7(19)
C6 Cr1 C3 O3 54(19)
C4 Cr1 C3 O3 108(19)
C5 O4 C4 C10 2.8(3)
C5 O4 C4 C6 -175.36(16)
C5 O4 C4 Cr1 -90.1(2)
C3 Cr1 C4 O4 93.78(19)
C1 Cr1 C4 O4 -77.62(18)
C2 Cr1 C4 O4 9.43(17)
C9 Cr1 C4 O4 149.48(18)
C10 Cr1 C4 O4 119.5(2)
C8 Cr1 C4 O4 -173.44(17)
C7 Cr1 C4 O4 -136.66(18)
C6 Cr1 C4 O4 -106.9(2)
C3 Cr1 C4 C10 -25.67(15)
C1 Cr1 C4 C10 162.93(11)
C2 Cr1 C4 C10 -110.02(11)
C9 Cr1 C4 C10 30.02(10)
C8 Cr1 C4 C10 67.11(11)
C7 Cr1 C4 C10 103.89(11)
C6 Cr1 C4 C10 133.68(15)
C3 Cr1 C4 C6 -159.35(11)
C1 Cr1 C4 C6 29.25(15)
C2 Cr1 C4 C6 116.30(12)
C9 Cr1 C4 C6 -103.66(11)
C10 Cr1 C4 C6 -133.68(15)
C8 Cr1 C4 C6 -66.57(11)
C7 Cr1 C4 C6 -29.79(10)
O4 C4 C6 C7 -177.03(16)
C10 C4 C6 C7 4.7(3)
Cr1 C4 C6 C7 56.14(15)
O4 C4 C6 Cr1 126.83(15)
C10 C4 C6 Cr1 -51.45(16)
C3 Cr1 C6 C4 70.2(3)
C1 Cr1 C6 C4 -159.34(11)
C2 Cr1 C6 C4 -66.97(12)
C9 Cr1 C6 C4 64.93(11)
C10 Cr1 C6 C4 27.94(10)
C8 Cr1 C6 C4 102.08(12)
C7 Cr1 C6 C4 130.97(16)
C3 Cr1 C6 C7 -60.8(3)
C1 Cr1 C6 C7 69.69(12)
C2 Cr1 C6 C7 162.06(12)
C9 Cr1 C6 C7 -66.04(11)
C10 Cr1 C6 C7 -103.03(12)
C8 Cr1 C6 C7 -28.89(10)
C4 Cr1 C6 C7 -130.97(16)
C4 C6 C7 C8 -3.1(3)
Cr1 C6 C7 C8 53.96(15)
C4 C6 C7 C17 169.63(16)
Cr1 C6 C7 C17 -133.29(15)
C4 C6 C7 Cr1 -57.08(16)
C3 Cr1 C7 C6 161.76(12)
C1 Cr1 C7 C6 -113.42(12)
C2 Cr1 C7 C6 -26.36(17)
C9 Cr1 C7 C6 102.41(11)
C10 Cr1 C7 C6 65.14(11)
C8 Cr1 C7 C6 132.51(16)
C4 Cr1 C7 C6 29.29(11)
C3 Cr1 C7 C8 29.25(15)
C1 Cr1 C7 C8 114.07(11)
C2 Cr1 C7 C8 -158.88(12)
C9 Cr1 C7 C8 -30.10(10)
C10 Cr1 C7 C8 -67.37(10)
C6 Cr1 C7 C8 -132.51(16)
C4 Cr1 C7 C8 -103.22(11)
C3 Cr1 C7 C17 -87.7(2)
C1 Cr1 C7 C17 -2.93(17)
C2 Cr1 C7 C17 84.13(19)
C9 Cr1 C7 C17 -147.09(18)
C10 Cr1 C7 C17 175.63(18)
C8 Cr1 C7 C17 -117.0(2)
C6 Cr1 C7 C17 110.5(2)
C4 Cr1 C7 C17 139.78(18)
C6 C7 C8 C9 0.9(3)
C17 C7 C8 C9 -171.51(16)
Cr1 C7 C8 C9 55.11(14)
C6 C7 C8 C14 -176.03(16)
C17 C7 C8 C14 11.6(3)
Cr1 C7 C8 C14 -121.79(16)
C6 C7 C8 Cr1 -54.24(15)
C17 C7 C8 Cr1 133.37(16)
C3 Cr1 C8 C9 70.33(11)
C1 Cr1 C8 C9 160.34(10)
C2 Cr1 C8 C9 -54.2(3)
C10 Cr1 C8 C9 -29.45(10)
C7 Cr1 C8 C9 -130.47(14)
C6 Cr1 C8 C9 -101.76(11)
C4 Cr1 C8 C9 -65.68(10)
C3 Cr1 C8 C7 -159.20(11)
C1 Cr1 C8 C7 -69.19(11)
C2 Cr1 C8 C7 76.3(3)
C9 Cr1 C8 C7 130.47(14)
C10 Cr1 C8 C7 101.02(11)
C6 Cr1 C8 C7 28.71(10)
C4 Cr1 C8 C7 64.78(10)
C3 Cr1 C8 C14 -43.80(16)
C1 Cr1 C8 C14 46.20(16)
C2 Cr1 C8 C14 -168.3(3)
C9 Cr1 C8 C14 -114.13(19)
C10 Cr1 C8 C14 -143.59(17)
C7 Cr1 C8 C14 115.40(19)
C6 Cr1 C8 C14 144.11(17)
C4 Cr1 C8 C14 -179.82(16)
C7 C8 C9 C10 -0.2(3)
C14 C8 C9 C10 176.69(16)
Cr1 C8 C9 C10 55.35(15)
C7 C8 C9 C11 177.01(16)
C14 C8 C9 C11 -6.1(3)
Cr1 C8 C9 C11 -127.41(17)
C7 C8 C9 Cr1 -55.58(15)
C14 C8 C9 Cr1 121.34(15)
C3 Cr1 C9 C8 -112.05(11)
C1 Cr1 C9 C8 -28.64(15)
C2 Cr1 C9 C8 163.85(11)
C10 Cr1 C9 C8 131.60(15)
C7 Cr1 C9 C8 29.97(9)
C6 Cr1 C9 C8 66.60(10)
C4 Cr1 C9 C8 102.38(11)
C3 Cr1 C9 C10 116.35(11)
C1 Cr1 C9 C10 -160.24(11)
C2 Cr1 C9 C10 32.25(15)
C8 Cr1 C9 C10 -131.60(15)
C7 Cr1 C9 C10 -101.63(11)
C6 Cr1 C9 C10 -65.00(10)
C4 Cr1 C9 C10 -29.22(10)
C3 Cr1 C9 C11 6.03(15)
C1 Cr1 C9 C11 89.44(17)
C2 Cr1 C9 C11 -78.07(17)
C10 Cr1 C9 C11 -110.32(19)
C8 Cr1 C9 C11 118.08(19)
C7 Cr1 C9 C11 148.05(16)
C6 Cr1 C9 C11 -175.32(16)
C4 Cr1 C9 C11 -139.54(16)
O4 C4 C10 C9 177.86(16)
C6 C4 C10 C9 -4.0(3)
Cr1 C4 C10 C9 -55.73(15)
O4 C4 C10 Cr1 -126.41(18)
C6 C4 C10 Cr1 51.68(16)
C8 C9 C10 C4 1.8(3)
C11 C9 C10 C4 -175.58(16)
Cr1 C9 C10 C4 57.19(16)
C8 C9 C10 Cr1 -55.36(15)
C11 C9 C10 Cr1 127.24(15)
C3 Cr1 C10 C4 162.31(11)
C1 Cr1 C10 C4 -58.5(3)
C2 Cr1 C10 C4 72.32(11)
C9 Cr1 C10 C4 -130.98(15)
C8 Cr1 C10 C4 -101.58(11)
C7 Cr1 C10 C4 -64.44(10)
C6 Cr1 C10 C4 -27.88(10)
C3 Cr1 C10 C9 -66.71(11)
C1 Cr1 C10 C9 72.5(3)
C2 Cr1 C10 C9 -156.70(11)
C8 Cr1 C10 C9 29.40(10)
C7 Cr1 C10 C9 66.54(10)
C6 Cr1 C10 C9 103.10(11)
C4 Cr1 C10 C9 130.98(15)
C8 C9 C11 C12 11.8(2)
C10 C9 C11 C12 -170.89(15)
Cr1 C9 C11 C12 -82.14(18)
C8 C9 C11 C26 -112.12(18)
C10 C9 C11 C26 65.2(2)
Cr1 C9 C11 C26 153.95(12)
C9 C11 C12 C13 -40.6(2)
C26 C11 C12 C13 83.01(19)
C11 C12 C13 C14 65.04(19)
C12 C13 C14 C15 177.30(14)
C12 C13 C14 C8 -57.05(18)
C9 C8 C14 C15 155.80(16)
C7 C8 C14 C15 -27.3(2)
Cr1 C8 C14 C15 -116.61(15)
C9 C8 C14 C13 28.7(2)
C7 C8 C14 C13 -154.48(16)
Cr1 C8 C14 C13 116.25(15)
C13 C14 C15 C16 177.57(14)
C8 C14 C15 C16 52.4(2)
C14 C15 C16 C17 -64.0(2)
C18 O5 C17 C16 65.91(18)
C18 O5 C17 C7 -173.06(14)
C18 O5 C17 C25 -58.74(18)
C15 C16 C17 O5 162.93(14)
C15 C16 C17 C7 45.6(2)
C15 C16 C17 C25 -73.23(19)
C6 C7 C17 O5 46.8(2)
C8 C7 C17 O5 -140.61(16)
Cr1 C7 C17 O5 -44.7(2)
C6 C7 C17 C16 167.20(16)
C8 C7 C17 C16 -20.2(2)
Cr1 C7 C17 C16 75.7(2)
C6 C7 C17 C25 -70.57(19)
C8 C7 C17 C25 102.05(18)
Cr1 C7 C17 C25 -162.09(14)
C17 O5 C18 C19 -163.66(14)
O5 C18 C19 C20 -111.13(18)
O5 C18 C19 C24 68.4(2)
C24 C19 C20 C21 -0.1(3)
C18 C19 C20 C21 179.44(16)
C19 C20 C21 C22 -0.5(3)
C20 C21 C22 F1 -179.57(16)
C20 C21 C22 C23 0.9(3)
F1 C22 C23 C24 179.84(15)
C21 C22 C23 C24 -0.7(3)
C22 C23 C24 C19 0.0(3)
C20 C19 C24 C23 0.4(3)
C18 C19 C24 C23 -179.16(16)
C9 C11 C26 C27 -160.25(14)
C12 C11 C26 C27 74.64(19)
C11 C26 C27 C28 -109.3(2)
C11 C26 C27 C29 70.9(2)
